data_2108841
loop_
_publ_author_name
'St\"oger, Berthold'
'Kr\"uger, Hannes'
'Weil, Matthias'

_publ_section_title
;
 Mg(H~2~O)~2~[TeO~2~(OH)~4~]: a polytypic structure with a two-mode
 disordered stacking arrangement
;
_journal_coeditor_code RA5097
_journal_issue 4
_journal_name_full 'Acta Crystallographica Section B'
_journal_page_first
;
;
_journal_paper_doi 10.1107/S2052520621006223
_journal_volume 77
_journal_year 2021
_chemical_formula_sum 'H8 Mg O8 Te'
_chemical_formula_weight 288
_space_group_IT_number 139
_space_group_name_Hall '-I 4 2 (1/2*x+1/2*y,-1/2*x+1/2*y,z)'
_space_group_name_H-M_alt 'I 4/m m m (a+b,-a+b,c)'
_symmetry_cell_setting tetragonal
_symmetry_Int_Tables_number 139
_symmetry_space_group_name_Hall '-I 4 2 (1/2*x+1/2*y,-1/2*x+1/2*y,z)'
_symmetry_space_group_name_H-M 'I 4/m m m (a+b,-a+b,c)'
_audit_creation_method 'Jana2006 Version : 18/11/2019'
_cell_angle_alpha 90
_cell_angle_beta 90
_cell_angle_gamma 90
_cell_formula_units_Z 2
_cell_length_a 5.3282(1)
_cell_length_b 5.3282
_cell_length_c 10.3363(2)
_cell_measurement_reflns_used 5981
_cell_measurement_temperature 293
_cell_measurement_theta_max 39.08
_cell_measurement_theta_min 3.95
_cell_volume 293.445(8)
_computing_cell_refinement 'SAINT-Plus (Bruker, 2016)'
_computing_data_collection 'Apex 3 (Bruker, 2016)'
_computing_data_reduction 'SAINT-Plus (Bruker, 2016)'
_computing_molecular_graphics 'Mercury (Macrae et al., 2008)'
_computing_structure_refinement 'Jana 2006 (Pet\<r\'i\<cek et al., 2014)'
_computing_structure_solution 'SHELXT (Sheldrick, 2015)'
_diffrn_ambient_temperature 293
_diffrn_measured_fraction_theta_full 0.97
_diffrn_measured_fraction_theta_max 0.9
_diffrn_measurement_device 'four-circle diffractometer'
_diffrn_measurement_device_type 'Bruker KAPPA APEX II CCD'
_diffrn_measurement_method '\w- and \f-scans'
_diffrn_radiation_probe x-ray
_diffrn_radiation_source 'X-ray tube'
_diffrn_radiation_type 'Mo K\a'
_diffrn_radiation_wavelength 0.71073
_diffrn_reflns_av_R_equivalents 0.0292
_diffrn_reflns_av_unetI/netI 0.0143
_diffrn_reflns_limit_h_max 8
_diffrn_reflns_limit_h_min -8
_diffrn_reflns_limit_k_max 8
_diffrn_reflns_limit_k_min -5
_diffrn_reflns_limit_l_max 16
_diffrn_reflns_limit_l_min -17
_diffrn_reflns_number 1970
_diffrn_reflns_theta_full 34.47
_diffrn_reflns_theta_max 38.75
_diffrn_reflns_theta_min 5.76
_exptl_absorpt_coefficient_mu 5.173
_exptl_absorpt_correction_T_max 0.46
_exptl_absorpt_correction_T_min 0.32
_exptl_absorpt_correction_type multi-scan
_exptl_absorpt_process_details SADABS
_exptl_crystal_colour colorless
_exptl_crystal_density_diffrn 3.259
_exptl_crystal_description block
_exptl_crystal_F_000 256
_exptl_crystal_size_max 0.22
_exptl_crystal_size_mid 0.15
_exptl_crystal_size_min 0.15
_refine_diff_density_max 0.27
_refine_diff_density_min -0.45
_refine_ls_extinction_coef 490(110)
_refine_ls_extinction_method 'B-C type 1 Gaussian isotropic (Becker & Coppens, 1974)'
_refine_ls_goodness_of_fit_gt 1.33
_refine_ls_goodness_of_fit_ref 1.33
_refine_ls_hydrogen_treatment constr
_refine_ls_number_constraints 2
_refine_ls_number_parameters 11
_refine_ls_number_reflns 140
_refine_ls_number_restraints 0
_refine_ls_R_factor_all 0.0121
_refine_ls_R_factor_gt 0.0121
_refine_ls_shift/su_max 0.0083
_refine_ls_shift/su_mean 0.0023
_refine_ls_structure_factor_coef Fsqd
_refine_ls_weighting_details w=1/(\s^2^(I)+0.0004I^2^)
_refine_ls_weighting_scheme sigma
_refine_ls_wR_factor_gt 0.0313
_refine_ls_wR_factor_ref 0.0313
_reflns_number_gt 140
_reflns_number_total 140
_reflns_threshold_expression I>3\s(I)
_cod_data_source_file ra5097sup1.cif
_cod_data_source_block family
_cod_depositor_comments
;
The following automatic conversions were performed:

data item '_diffrn_radiation_probe' value 'X-ray' was changed to
'x-ray' in accordance with the
/home/data/users/saulius/crontab/automatic-downloads/rss-feeds/IUCr/lib/dictionaries/cif_core.dic
dictionary named 'cif_core.dic' version 2.4.2 last updated on
2011-04-26.

Automatic conversion script
Id: cif_fix_values 7556 2019-12-06 15:28:31Z antanas 
;
_cod_original_cell_volume 293.445(6)
_cod_original_sg_symbol_Hall -f_4_2
_cod_original_sg_symbol_H-M 'F 4/mmm'
_cod_original_formula_sum 'H8 Mg1 O8 Te1'
_cod_database_code 2108841

loop_
_space_group_symop_id
_space_group_symop_operation_xyz
1 x,y,z
2 -x,-y,z
3 -y,x,z
4 y,-x,z
5 y,x,-z
6 -y,-x,-z
7 x,-y,-z
8 -x,y,-z
9 -x,-y,-z
10 x,y,-z
11 y,-x,-z
12 -y,x,-z
13 -y,-x,z
14 y,x,z
15 -x,y,z
16 x,-y,z
17 x,y+1/2,z+1/2
18 -x,-y+1/2,z+1/2
19 -y,x+1/2,z+1/2
20 y,-x+1/2,z+1/2
21 y,x+1/2,-z+1/2
22 -y,-x+1/2,-z+1/2
23 x,-y+1/2,-z+1/2
24 -x,y+1/2,-z+1/2
25 -x,-y+1/2,-z+1/2
26 x,y+1/2,-z+1/2
27 y,-x+1/2,-z+1/2
28 -y,x+1/2,-z+1/2
29 -y,-x+1/2,z+1/2
30 y,x+1/2,z+1/2
31 -x,y+1/2,z+1/2
32 x,-y+1/2,z+1/2
33 x+1/2,y,z+1/2
34 -x+1/2,-y,z+1/2
35 -y+1/2,x,z+1/2
36 y+1/2,-x,z+1/2
37 y+1/2,x,-z+1/2
38 -y+1/2,-x,-z+1/2
39 x+1/2,-y,-z+1/2
40 -x+1/2,y,-z+1/2
41 -x+1/2,-y,-z+1/2
42 x+1/2,y,-z+1/2
43 y+1/2,-x,-z+1/2
44 -y+1/2,x,-z+1/2
45 -y+1/2,-x,z+1/2
46 y+1/2,x,z+1/2
47 -x+1/2,y,z+1/2
48 x+1/2,-y,z+1/2
49 x+1/2,y+1/2,z
50 -x+1/2,-y+1/2,z
51 -y+1/2,x+1/2,z
52 y+1/2,-x+1/2,z
53 y+1/2,x+1/2,-z
54 -y+1/2,-x+1/2,-z
55 x+1/2,-y+1/2,-z
56 -x+1/2,y+1/2,-z
57 -x+1/2,-y+1/2,-z
58 x+1/2,y+1/2,-z
59 y+1/2,-x+1/2,-z
60 -y+1/2,x+1/2,-z
61 -y+1/2,-x+1/2,z
62 y+1/2,x+1/2,z
63 -x+1/2,y+1/2,z
64 x+1/2,-y+1/2,z

loop_
_atom_site_label
_atom_site_type_symbol
_atom_site_fract_x
_atom_site_fract_y
_atom_site_fract_z
_atom_site_adp_type
_atom_site_U_iso_or_equiv
_atom_site_site_symmetry_multiplicity
_atom_site_occupancy
_atom_site_calc_flag
_atom_site_refinement_flags
_atom_site_disorder_assembly
_atom_site_disorder_group
Te Te 0 0 0 Uani 0.00996(8) 4 0.5 d . . .
Mg Mg 0 0 0 Uani 0.00996(8) 4 0.5 d . . .
O1 O 0 0 0.19444(18) Uani 0.0237(3) 8 1 d . . .
O3 O -0.3318(3) -0.1682(3) 0 Uani 0.0199(5) 16 0.5 d . . .

loop_
_atom_site_aniso_label
_atom_site_aniso_type_symbol
_atom_site_aniso_U_11
_atom_site_aniso_U_22
_atom_site_aniso_U_33
_atom_site_aniso_U_12
_atom_site_aniso_U_13
_atom_site_aniso_U_23
Te Te 0.00842(14) 0.00842(14) 0.01304(14) 0 0 0
Mg Mg 0.00842(14) 0.00842(14) 0.01304(14) 0 0 0
O1 O 0.0269(6) 0.0269(6) 0.0174(6) 0 0 0
O3 O 0.0118(7) 0.0118(7) 0.0362(11) 0.0034(8) 0 0

loop_
_atom_type_symbol
_atom_type_scat_dispersion_real
_atom_type_scat_dispersion_imag
_atom_type_scat_source
H 0.0000 0.0000 'International Tables Vol C tables 4.2.6.8 and 6.1.1.1'
Mg 0.0486 0.0363 'International Tables Vol C tables 4.2.6.8 and 6.1.1.1'
O 0.0106 0.0060 'International Tables Vol C tables 4.2.6.8 and 6.1.1.1'
Te -0.5308 1.6751 'International Tables Vol C tables 4.2.6.8 and 6.1.1.1'

loop_
_exptl_crystal_face_index_h
_exptl_crystal_face_index_k
_exptl_crystal_face_index_l
_exptl_crystal_face_perp_dist
? ? ? ?

loop_
_geom_angle_atom_site_label_1
_geom_angle_atom_site_label_2
_geom_angle_atom_site_label_3
_geom_angle_site_symmetry_1
_geom_angle_site_symmetry_2
_geom_angle_site_symmetry_3
_geom_angle
_geom_angle_publ_flag
Mg Te O3 . . . 0 ?
Mg Te O3 . . 49_555 0 ?
Mg Te O3 . . 2_555 0 ?
Mg Te O3 . . 50_445 0 ?
Mg Te O3 . . 3_555 0 ?
Mg Te O3 . . 51_455 0 ?
Mg Te O3 . . 4_555 0 ?
Mg Te O3 . . 52_545 0 ?
O3 Te O3 . . 49_555 143.78(7) ?
O3 Te O3 . . 2_555 180 ?
O3 Te O3 . . 50_445 36.22(7) ?
O3 Te O3 . . 3_555 90.00(7) ?
O3 Te O3 . . 51_455 53.78(7) ?
O3 Te O3 . . 4_555 90.00(7) ?
O3 Te O3 . . 52_545 126.22(7) ?
O3 Te O3 49_555 . 2_555 36.22(7) ?
O3 Te O3 49_555 . 50_445 180 ?
O3 Te O3 49_555 . 3_555 126.22(7) ?
O3 Te O3 49_555 . 51_455 90.00(7) ?
O3 Te O3 49_555 . 4_555 53.78(7) ?
O3 Te O3 49_555 . 52_545 90.00(7) ?
O3 Te O3 2_555 . 50_445 143.78(7) ?
O3 Te O3 2_555 . 3_555 90.00(7) ?
O3 Te O3 2_555 . 51_455 126.22(7) ?
O3 Te O3 2_555 . 4_555 90.00(7) ?
O3 Te O3 2_555 . 52_545 53.78(7) ?
O3 Te O3 50_445 . 3_555 53.78(7) ?
O3 Te O3 50_445 . 51_455 90.00(7) ?
O3 Te O3 50_445 . 4_555 126.22(7) ?
O3 Te O3 50_445 . 52_545 90.00(7) ?
O3 Te O3 3_555 . 51_455 143.78(7) ?
O3 Te O3 3_555 . 4_555 180 ?
O3 Te O3 3_555 . 52_545 36.22(7) ?
O3 Te O3 51_455 . 4_555 36.22(7) ?
O3 Te O3 51_455 . 52_545 180 ?
O3 Te O3 4_555 . 52_545 143.78(7) ?
Te Mg O1 . . . 0 ?
Te Mg O1 . . 5_555 0 ?
Te Mg O3 . . . 0 ?
Te Mg O3 . . 49_555 0 ?
Te Mg O3 . . 2_555 0 ?
Te Mg O3 . . 50_445 0 ?
Te Mg O3 . . 3_555 0 ?
Te Mg O3 . . 51_455 0 ?
Te Mg O3 . . 4_555 0 ?
Te Mg O3 . . 52_545 0 ?
O1 Mg O1 . . 5_555 180 ?
O1 Mg O3 . . . 90 ?
O1 Mg O3 . . 49_555 90 ?
O1 Mg O3 . . 2_555 90 ?
O1 Mg O3 . . 50_445 90 ?
O1 Mg O3 . . 3_555 90 ?
O1 Mg O3 . . 51_455 90 ?
O1 Mg O3 . . 4_555 90 ?
O1 Mg O3 . . 52_545 90 ?
O1 Mg O3 5_555 . . 90 ?
O1 Mg O3 5_555 . 49_555 90 ?
O1 Mg O3 5_555 . 2_555 90 ?
O1 Mg O3 5_555 . 50_445 90 ?
O1 Mg O3 5_555 . 3_555 90 ?
O1 Mg O3 5_555 . 51_455 90 ?
O1 Mg O3 5_555 . 4_555 90 ?
O1 Mg O3 5_555 . 52_545 90 ?
O3 Mg O3 . . 49_555 143.78(7) ?
O3 Mg O3 . . 2_555 180 ?
O3 Mg O3 . . 50_445 36.22(7) ?
O3 Mg O3 . . 3_555 90.00(7) ?
O3 Mg O3 . . 51_455 53.78(7) ?
O3 Mg O3 . . 4_555 90.00(7) ?
O3 Mg O3 . . 52_545 126.22(7) ?
O3 Mg O3 49_555 . 2_555 36.22(7) ?
O3 Mg O3 49_555 . 50_445 180 ?
O3 Mg O3 49_555 . 3_555 126.22(7) ?
O3 Mg O3 49_555 . 51_455 90.00(7) ?
O3 Mg O3 49_555 . 4_555 53.78(7) ?
O3 Mg O3 49_555 . 52_545 90.00(7) ?
O3 Mg O3 2_555 . 50_445 143.78(7) ?
O3 Mg O3 2_555 . 3_555 90.00(7) ?
O3 Mg O3 2_555 . 51_455 126.22(7) ?
O3 Mg O3 2_555 . 4_555 90.00(7) ?
O3 Mg O3 2_555 . 52_545 53.78(7) ?
O3 Mg O3 50_445 . 3_555 53.78(7) ?
O3 Mg O3 50_445 . 51_455 90.00(7) ?
O3 Mg O3 50_445 . 4_555 126.22(7) ?
O3 Mg O3 50_445 . 52_545 90.00(7) ?
O3 Mg O3 3_555 . 51_455 143.78(7) ?
O3 Mg O3 3_555 . 4_555 180 ?
O3 Mg O3 3_555 . 52_545 36.22(7) ?
O3 Mg O3 51_455 . 4_555 36.22(7) ?
O3 Mg O3 51_455 . 52_545 180 ?
O3 Mg O3 4_555 . 52_545 143.78(7) ?
Te O3 Te . . 49_445 143.78(9) ?
Te O3 Mg . . . 0 ?
Te O3 Mg . . 49_445 143.78(9) ?
Te O3 O3 . . 50_445 71.89(11) ?
Te O3 Mg 49_445 . . 143.78(9) ?
Te O3 Mg 49_445 . 49_445 0 ?
Te O3 O3 49_445 . 50_445 71.89(11) ?
Mg O3 Mg . . 49_445 143.78(9) ?
Mg O3 O3 . . 50_445 71.89(11) ?
Mg O3 O3 49_445 . 50_445 71.89(11) ?

loop_
_geom_bond_atom_site_label_1
_geom_bond_atom_site_label_2
_geom_bond_site_symmetry_1
_geom_bond_site_symmetry_2
_geom_bond_distance
_geom_bond_publ_flag
Te Mg . . 0 ?
Te O3 . . 1.9820(17) ?
Te O3 . 49_555 1.9820(17) ?
Te O3 . 2_555 1.9820(17) ?
Te O3 . 50_445 1.9820(17) ?
Te O3 . 3_555 1.9820(17) ?
Te O3 . 51_455 1.9820(17) ?
Te O3 . 4_555 1.9820(17) ?
Te O3 . 52_545 1.9820(17) ?
Mg O1 . . 2.0098(18) ?
Mg O1 . 5_555 2.0098(18) ?
Mg O3 . . 1.9820(17) ?
Mg O3 . 49_555 1.9820(17) ?
Mg O3 . 2_555 1.9820(17) ?
Mg O3 . 50_445 1.9820(17) ?
Mg O3 . 3_555 1.9820(17) ?
Mg O3 . 51_455 1.9820(17) ?
Mg O3 . 4_555 1.9820(17) ?
Mg O3 . 52_545 1.9820(17) ?
O3 O3 . 50_445 1.232(2) ?

loop_
_geom_hbond_atom_site_label_D
_geom_hbond_atom_site_label_H
_geom_hbond_atom_site_label_A
_geom_hbond_site_symmetry_D
_geom_hbond_site_symmetry_H
_geom_hbond_site_symmetry_A
_geom_hbond_distance_DH
_geom_hbond_distance_HA
_geom_hbond_distance_DA
_geom_hbond_angle_DHA
_geom_hbond_publ_flag
? ? ? ? ? ? ? ? ? ? ?

loop_
_geom_torsion_atom_site_label_1
_geom_torsion_atom_site_label_2
_geom_torsion_atom_site_label_3
_geom_torsion_atom_site_label_4
_geom_torsion_site_symmetry_1
_geom_torsion_site_symmetry_2
_geom_torsion_site_symmetry_3
_geom_torsion_site_symmetry_4
_geom_torsion
_geom_torsion_publ_flag
? ? ? ? ? ? ? ? ? ?

loop_
_restr_angle_atom_site_label_1
_restr_angle_site_symmetry_1
_restr_angle_atom_site_label_2
_restr_angle_site_symmetry_2
_restr_angle_atom_site_label_3
_restr_angle_site_symmetry_3
_restr_angle_target
_restr_angle_target_weight_param
? ? ? ? ? ? ? ?

loop_
_restr_distance_atom_site_label_1
_restr_distance_site_symmetry_1
_restr_distance_atom_site_label_2
_restr_distance_site_symmetry_2
_restr_distance_target
_restr_distance_target_weight_param
? ? ? ? ? ?

loop_
_restr_equal_angle_atom_site_label_1
_restr_equal_angle_site_symmetry_1
_restr_equal_angle_atom_site_label_2
_restr_equal_angle_site_symmetry_2
_restr_equal_angle_atom_site_label_3
_restr_equal_angle_site_symmetry_3
_restr_equal_angle_class_class_id
_restr_equal_angle_class_target_weight_param
? ? ? ? ? ? ? ?

loop_
_restr_equal_distance_atom_site_label_1
_restr_equal_distance_site_symmetry_1
_restr_equal_distance_atom_site_label_2
_restr_equal_distance_site_symmetry_2
_restr_equal_distance_class_class_id
_restr_equal_distance_class_target_weight_param
? ? ? ? ? ?

loop_
_restr_equal_torsion_atom_site_label_1
_restr_equal_torsion_site_symmetry_1
_restr_equal_torsion_atom_site_label_2
_restr_equal_torsion_site_symmetry_2
_restr_equal_torsion_atom_site_label_3
_restr_equal_torsion_site_symmetry_3
_restr_equal_torsion_atom_site_label_4
_restr_equal_torsion_site_symmetry_4
_restr_equal_torsion_class_class_id
_restr_equal_torsion_class_target_weight_param
? ? ? ? ? ? ? ? ? ?

loop_
_restr_torsion_atom_site_label_1
_restr_torsion_site_symmetry_1
_restr_torsion_atom_site_label_2
_restr_torsion_site_symmetry_2
_restr_torsion_atom_site_label_3
_restr_torsion_site_symmetry_3
_restr_torsion_atom_site_label_4
_restr_torsion_site_symmetry_4
_restr_torsion_angle_target
_restr_torsion_weight_param
? ? ? ? ? ? ? ? ? ?

loop_
_twin_individual_id
_twin_individual_mass_fraction_refined
_twin_individual_twin_matrix_11
_twin_individual_twin_matrix_12
_twin_individual_twin_matrix_13
_twin_individual_twin_matrix_21
_twin_individual_twin_matrix_22
_twin_individual_twin_matrix_23
_twin_individual_twin_matrix_31
_twin_individual_twin_matrix_32
_twin_individual_twin_matrix_33
? ? ? ? ? ? ? ? ? ? ?

loop_
_jana_atom_site_adp_c_label
_jana_atom_site_adp_c_type_symbol
_jana_atom_site_adp_c_111
_jana_atom_site_adp_c_112
_jana_atom_site_adp_c_113
_jana_atom_site_adp_c_122
_jana_atom_site_adp_c_123
_jana_atom_site_adp_c_133
_jana_atom_site_adp_c_222
_jana_atom_site_adp_c_223
_jana_atom_site_adp_c_233
_jana_atom_site_adp_c_333
? ? ? ? ? ? ? ? ? ? ? ?

loop_
_jana_atom_site_adp_d_label
_jana_atom_site_adp_d_type_symbol
_jana_atom_site_adp_d_1111
_jana_atom_site_adp_d_1112
_jana_atom_site_adp_d_1113
_jana_atom_site_adp_d_1122
_jana_atom_site_adp_d_1123
_jana_atom_site_adp_d_1133
_jana_atom_site_adp_d_1222
_jana_atom_site_adp_d_1223
_jana_atom_site_adp_d_1233
_jana_atom_site_adp_d_1333
_jana_atom_site_adp_d_2222
_jana_atom_site_adp_d_2223
_jana_atom_site_adp_d_2233
_jana_atom_site_adp_d_2333
_jana_atom_site_adp_d_3333
? ? ? ? ? ? ? ? ? ? ? ? ? ? ? ? ?

loop_
_jana_atom_site_adp_e_label
_jana_atom_site_adp_e_type_symbol
_jana_atom_site_adp_e_11111
_jana_atom_site_adp_e_11112
_jana_atom_site_adp_e_11113
_jana_atom_site_adp_e_11122
_jana_atom_site_adp_e_11123
_jana_atom_site_adp_e_11133
_jana_atom_site_adp_e_11222
_jana_atom_site_adp_e_11223
_jana_atom_site_adp_e_11233
_jana_atom_site_adp_e_11333
_jana_atom_site_adp_e_12222
_jana_atom_site_adp_e_12223
_jana_atom_site_adp_e_12233
_jana_atom_site_adp_e_12333
_jana_atom_site_adp_e_13333
_jana_atom_site_adp_e_22222
_jana_atom_site_adp_e_22223
_jana_atom_site_adp_e_22233
_jana_atom_site_adp_e_22333
_jana_atom_site_adp_e_23333
_jana_atom_site_adp_e_33333
? ? ? ? ? ? ? ? ? ? ? ? ? ? ? ? ? ? ? ? ? ? ?

loop_
_jana_atom_site_adp_f_label
_jana_atom_site_adp_f_type_symbol
_jana_atom_site_adp_f_111111
_jana_atom_site_adp_f_111112
_jana_atom_site_adp_f_111113
_jana_atom_site_adp_f_111122
_jana_atom_site_adp_f_111123
_jana_atom_site_adp_f_111133
_jana_atom_site_adp_f_111222
_jana_atom_site_adp_f_111223
_jana_atom_site_adp_f_111233
_jana_atom_site_adp_f_111333
_jana_atom_site_adp_f_112222
_jana_atom_site_adp_f_112223
_jana_atom_site_adp_f_112233
_jana_atom_site_adp_f_112333
_jana_atom_site_adp_f_113333
_jana_atom_site_adp_f_122222
_jana_atom_site_adp_f_122223
_jana_atom_site_adp_f_122233
_jana_atom_site_adp_f_122333
_jana_atom_site_adp_f_123333
_jana_atom_site_adp_f_133333
_jana_atom_site_adp_f_222222
_jana_atom_site_adp_f_222223
_jana_atom_site_adp_f_222233
_jana_atom_site_adp_f_222333
_jana_atom_site_adp_f_223333
_jana_atom_site_adp_f_233333
_jana_atom_site_adp_f_333333
? ? ? ? ? ? ? ? ? ? ? ? ? ? ? ? ? ? ? ? ? ? ? ? ? ? ? ? ? ?

_cod_database_fobs_code 2108841
